data_1001657
loop_
_publ_author_name
'Labbe, Ph'
'Ledesert, M'
'Maignan, A'
'Martin, C'
'Leligny, H'
'Raveau, B'

_publ_section_title
;
Single crystal study of the 'BaSr' 1212 superconductor Tl1+x Ba Sr Ca1-
x Cu2 O7-d
;
_journal_coden_ASTM ASBSDK
_journal_name_full 'Acta Crystallographica B (39,1983-)'
_journal_page_first 18
_journal_page_last 22
_journal_volume 51
_journal_year 1995
_chemical_formula_structural 'Tl (Ca0.78 Tl0.22) (Ba0.52 Sr0.48)2 Cu2 O7'
_chemical_formula_sum 'Ba1.04 Ca0.78 Cu2 O7 Sr0.96 Tl1.22'
_chemical_name_systematic
;
Thallium(III) barium strontium calcium copper oxide (1.2/1/0.96/0.8/2/7)
;
_space_group_IT_number 123
_symmetry_cell_setting tetragonal
_symmetry_Int_Tables_number 123
_symmetry_space_group_name_Hall '-P 4 2'
_symmetry_space_group_name_H-M 'P 4/m m m'
_cell_angle_alpha 90
_cell_angle_beta 90
_cell_angle_gamma 90
_cell_formula_units_Z 1
_cell_length_a 3.8271(7)
_cell_length_b 3.8271(7)
_cell_length_c 12.385(3)
_cell_volume 181.4
_refine_ls_R_factor_all 0.025
_cod_original_formula_sum 'Ba1.04 Ca.78 Cu2 O7 Sr.96 Tl1.22'
_cod_database_code 1001657

loop_
_symmetry_equiv_pos_as_xyz
x,y,z
-x,-y,z
-x,y,z
x,-y,z
-y,x,z
y,-x,z
y,x,z
-y,-x,z
-x,-y,-z
x,y,-z
x,-y,-z
-x,y,-z
y,-x,-z
-y,x,-z
-y,-x,-z
y,x,-z

loop_
_atom_site_label
_atom_site_type_symbol
_atom_site_symmetry_multiplicity
_atom_site_Wyckoff_symbol
_atom_site_fract_x
_atom_site_fract_y
_atom_site_fract_z
_atom_site_occupancy
_atom_site_attached_hydrogens
_atom_site_calc_flag
Tl1 Tl3+ 4 l 0.0859(6) 0. 0. 0.25 0 d
Ca1 Ca2+ 1 d 0.5 0.5 0.5 0.78(1) 0 d
Tl2 Tl3+ 1 d 0.5 0.5 0.5 0.22(1) 0 d
Ba1 Ba2+ 2 h 0.5 0.5 0.21450(9) 0.52(2) 0 d
Sr1 Sr2+ 2 h 0.5 0.5 0.21450(9) 0.48(2) 0 d
Cu1 Cu2+ 2 g 0. 0. 0.3685(1) 1. 0 d
O1 O2- 4 i 0.5 0. 0.3755(6) 1. 0 d
O2 O2- 2 g 0. 0. 0.1629(9) 1. 0 d
O3 O2- 1 c 0.5 0.5 0. 1. 0 d

loop_
_atom_type_symbol
_atom_type_oxidation_number
Tl3+ 3.000
Ca2+ 2.000
Ba2+ 2.000
Sr2+ 2.000
Cu2+ 2.390
O2- -2.000
